data_9012074
loop_
_publ_author_name
'Ferrifayalite Research Group'

_publ_section_title
;
 Ferrifayalite and its crystal structure
 Note: Reported SiO bond lengths of 1.9 could not be reproduced
;
_journal_name_full 'Acta Geologica Sinica'
_journal_page_first 161
_journal_page_last 175
_journal_volume 50
_journal_year 1976
_chemical_compound_source 'Liaoning Province, China'
_chemical_formula_sum 'Fe5 O16 Si4'
_chemical_name_mineral Laihunite
_space_group_IT_number 14
_symmetry_space_group_name_Hall '-P 2xab'
_symmetry_space_group_name_H-M 'P 21/b 1 1'
_cell_angle_alpha 90.0
_cell_angle_beta 90
_cell_angle_gamma 90
_cell_length_a 4.808
_cell_length_b 10.171
_cell_length_c 5.824
_cell_formula_units_Z 2
_cell_volume 284.806
_database_code_amcsd 0011976
_exptl_crystal_density_diffrn 7.551
_cod_original_formula_sum 'Fe5 Si4 O16'
_cod_database_code 9012074

loop_
_space_group_symop_operation_xyz
x,y,z
1/2-x,1/2+y,z
1/2+x,1/2-y,-z
-x,-y,-z

loop_
_atom_site_label
_atom_site_fract_x
_atom_site_fract_y
_atom_site_fract_z
Fe1 0.00000 0.00000 0.00000
Fe2 0.50900 0.22700 0.27300
Fe3 0.00900 0.27300 0.72700
Si1 0.58400 0.09900 0.77800
Si2 0.08400 0.40100 0.22200
O1 0.25800 0.09600 0.78900
O2 0.72900 0.16600 0.50900
O3 0.74200 0.17500 0.03900
O4 0.83000 0.45300 0.76600
O5 0.24200 0.32500 0.96100
O6 0.22900 0.33400 0.49100
O7 0.33000 0.04700 0.23400
O8 0.75800 0.40400 0.21100

loop_
_cod_related_entry_id
_cod_related_entry_database
_cod_related_entry_code
1 AMCSD 0011976
